data_4501949
loop_
_publ_author_name
'Hoser, Anna A.'
'Dobrzycki, \/Lukasz'
'Gutmann, Matthias J.'
'Wo\'zniak, Krzysztof'

_publ_section_title
;
 Charge Densities of Two Polymorphs of Hydrated
 1,8-Bis(dimethylamino)naphthalene Hydrochloride---Similarities and
 Differences
;
_journal_issue 12
_journal_name_full 'Crystal Growth &amp; Design'
_journal_page_first 5092
_journal_paper_doi 10.1021/cg1007445
_journal_volume 10
_journal_year 2010
_chemical_formula_sum 'C14 H24 Cl2 N2 O2'
_chemical_formula_weight 323.26
_chemical_name_systematic
; 
 ? 
;
_space_group_IT_number 14
_symmetry_cell_setting monoclinic
_symmetry_space_group_name_Hall '-P 2yn'
_symmetry_space_group_name_H-M 'P 1 21/n 1'
_atom_sites_solution_hydrogens geom
_atom_sites_solution_primary direct
_atom_sites_solution_secondary difmap
_audit_creation_method SHELXL-97
_cell_angle_alpha 90.00
_cell_angle_beta 101.583(2)
_cell_angle_gamma 90.00
_cell_formula_units_Z 4
_cell_length_a 10.0638(3)
_cell_length_b 9.7890(3)
_cell_length_c 17.8746(6)
_cell_measurement_temperature 100(2)
_cell_volume 1725.05(9)
_computing_structure_refinement 'SHELXL-97 (Sheldrick, 1997)'
_computing_structure_solution 'SHELXS-97 (Sheldrick, 1990)'
_diffrn_ambient_temperature 100(2)
_diffrn_measured_fraction_theta_full 0.182
_diffrn_measured_fraction_theta_max 0.182
_diffrn_radiation_monochromator graphite
_diffrn_radiation_source 'fine-focus sealed tube'
_diffrn_radiation_type MoK\a
_diffrn_radiation_wavelength 0.71073
_diffrn_reflns_av_R_equivalents 0.0000
_diffrn_reflns_av_sigmaI/netI 0.0613
_diffrn_reflns_limit_h_max 17
_diffrn_reflns_limit_h_min -17
_diffrn_reflns_limit_k_max 16
_diffrn_reflns_limit_k_min 0
_diffrn_reflns_limit_l_max 34
_diffrn_reflns_limit_l_min 0
_diffrn_reflns_number 3189
_diffrn_reflns_theta_full 49.31
_diffrn_reflns_theta_max 49.31
_diffrn_reflns_theta_min 2.16
_exptl_absorpt_coefficient_mu 0.200
_exptl_absorpt_correction_T_max 0.8253
_exptl_absorpt_correction_T_min 0.4350
_exptl_crystal_density_diffrn 1.245
_exptl_crystal_density_method 'not measured'
_exptl_crystal_F_000 211
_exptl_crystal_size_max 5.00
_exptl_crystal_size_mid 3.00
_exptl_crystal_size_min 1.00
_refine_diff_density_max 1.514
_refine_diff_density_min -1.420
_refine_diff_density_rms 0.348
_refine_ls_extinction_method none
_refine_ls_goodness_of_fit_ref 1.388
_refine_ls_hydrogen_treatment mixed
_refine_ls_matrix_type full
_refine_ls_number_parameters 397
_refine_ls_number_reflns 3189
_refine_ls_number_restraints 0
_refine_ls_restrained_S_all 1.388
_refine_ls_R_factor_all 0.0741
_refine_ls_R_factor_gt 0.0735
_refine_ls_shift/su_max 0.000
_refine_ls_shift/su_mean 0.000
_refine_ls_structure_factor_coef Fsqd
_refine_ls_weighting_details 'calc w=1/[\s^2^(Fo^2^)+(0.0001P)^2^+146.7493P] where P=(Fo^2^+2Fc^2^)/3'
_refine_ls_weighting_scheme calc
_refine_ls_wR_factor_gt 0.2414
_refine_ls_wR_factor_ref 0.2417
_reflns_number_gt 3173
_reflns_number_total 3189
_reflns_threshold_expression >2sigma(I)
_cod_data_source_file cg1007445_si_003.cif
_cod_data_source_block dmcl100
_cod_depositor_comments
;
The following automatic conversions were performed:

'_symmetry_cell_setting' value 'Monoclinic' changed to 'monoclinic'
according to /home/saulius/struct/CIF-dictionaries/cif_core.dic
dictionary named 'cif_core.dic' version 2.4.2 from 2011-04-26.

Automatic conversion script
Id: cif_fix_values 1715 2011-07-08 13:25:40Z adriana 
;
_cod_original_sg_symbol_H-M P2(1)/n
_cod_database_code 4501949

loop_
_symmetry_equiv_pos_as_xyz
'x, y, z'
'-x+1/2, y+1/2, -z+1/2'
'-x, -y, -z'
'x-1/2, -y-1/2, z-1/2'

loop_
_atom_site_label
_atom_site_type_symbol
_atom_site_fract_x
_atom_site_fract_y
_atom_site_fract_z
_atom_site_U_iso_or_equiv
_atom_site_adp_type
_atom_site_occupancy
_atom_site_symmetry_multiplicity
_atom_site_calc_flag
Cl1 Cl 0.0123(4) 0.9003(5) 0.6678(2) 0.0189(7) Uani 1 1 d
Cl2 Cl 0.4772(3) 0.9089(5) 0.8461(2) 0.0175(7) Uani 1 1 d
O1 O 0.1390(7) 0.6495(8) 0.7428(3) 0.0211(13) Uani 1 1 d
O2 O 0.3823(7) 0.6592(9) 0.7533(4) 0.0263(15) Uani 1 1 d
H1 H 0.0998(13) 0.5679(14) 0.7119(7) 0.031(3) Uani 1 1 d
H2 H 0.0942(14) 0.7342(16) 0.7182(7) 0.034(3) Uani 1 1 d
H3 H 0.4194(14) 0.7400(16) 0.7834(8) 0.036(3) Uani 1 1 d
H4 H 0.4240(14) 0.5771(15) 0.7804(8) 0.033(3) Uani 1 1 d
H5 H 0.2588(16) 0.6545(16) 0.7485(7) 0.035(3) Uani 1 1 d
N1 N 0.8350(3) 0.8421(4) 0.88229(18) 0.0132(6) Uani 1 1 d
N2 N 0.7255(3) 0.7515(4) 0.99273(17) 0.0116(6) Uani 1 1 d
C1 C 0.9659(4) 0.7966(6) 0.9247(2) 0.0120(9) Uani 1 1 d
C2 C 1.0823(5) 0.8183(6) 0.8967(3) 0.0171(11) Uani 1 1 d
C3 C 1.2096(5) 0.7751(7) 0.9374(3) 0.0200(11) Uani 1 1 d
C4 C 1.2195(5) 0.7077(6) 1.0057(3) 0.0167(10) Uani 1 1 d
C5 C 1.1135(5) 0.6113(6) 1.1061(3) 0.0163(10) Uani 1 1 d
C6 C 1.0012(5) 0.5832(7) 1.1360(3) 0.0185(11) Uani 1 1 d
C7 C 0.8728(5) 0.6289(6) 1.0975(2) 0.0145(10) Uani 1 1 d
C8 C 0.8599(5) 0.6996(6) 1.0303(2) 0.0121(9) Uani 1 1 d
C9 C 0.9722(5) 0.7266(6) 0.9956(2) 0.0109(9) Uani 1 1 d
C10 C 1.1022(5) 0.6816(6) 1.0357(2) 0.0131(9) Uani 1 1 d
C11 C 0.7924(5) 0.7651(8) 0.8101(3) 0.0228(13) Uani 1 1 d
C12 C 0.8309(6) 0.9908(7) 0.8696(4) 0.0243(12) Uani 1 1 d
C13 C 0.6767(5) 0.8602(7) 1.0385(3) 0.0207(11) Uani 1 1 d
C14 C 0.6233(5) 0.6418(6) 0.9726(3) 0.0174(10) Uani 1 1 d
H6 H 0.7498(12) 0.8011(14) 0.9370(6) 0.027(2) Uani 1 1 d
H7 H 1.0745(13) 0.8695(16) 0.8425(7) 0.034(3) Uani 1 1 d
H8 H 1.2984(11) 0.7959(16) 0.9150(8) 0.035(3) Uani 1 1 d
H9 H 1.3182(11) 0.6763(16) 1.0390(7) 0.032(3) Uani 1 1 d
H10 H 1.2166(11) 0.5825(17) 1.1364(7) 0.035(3) Uani 1 1 d
H11 H 1.0104(13) 0.5287(18) 1.1894(6) 0.039(3) Uani 1 1 d
H12 H 0.7847(12) 0.6102(17) 1.1221(7) 0.035(3) Uani 1 1 d
H13 H 0.7938(19) 0.659(2) 0.8226(9) 0.051(4) Uani 1 1 d
H14 H 0.8585(15) 0.784(2) 0.7704(7) 0.052(5) Uani 1 1 d
H15 H 0.6903(13) 0.7957(19) 0.7849(7) 0.040(3) Uani 1 1 d
H16 H 0.862(2) 1.0453(19) 0.9237(12) 0.055(4) Uani 1 1 d
H17 H 0.8963(18) 1.019(2) 0.8306(14) 0.061(6) Uani 1 1 d
H18 H 0.7270(15) 1.0185(17) 0.8442(11) 0.047(4) Uani 1 1 d
H19 H 0.6512(17) 0.8150(18) 1.0890(7) 0.044(4) Uani 1 1 d
H20 H 0.7536(16) 0.9361(17) 1.0540(10) 0.044(4) Uani 1 1 d
H21 H 0.5860(15) 0.9033(18) 1.0033(8) 0.042(3) Uani 1 1 d
H22 H 0.6032(16) 0.5936(19) 1.0242(8) 0.043(3) Uani 1 1 d
H23 H 0.6591(16) 0.5641(19) 0.9368(9) 0.047(4) Uani 1 1 d
H24 H 0.5307(13) 0.6908(16) 0.9396(8) 0.038(3) Uani 1 1 d

loop_
_atom_site_aniso_label
_atom_site_aniso_U_11
_atom_site_aniso_U_22
_atom_site_aniso_U_33
_atom_site_aniso_U_23
_atom_site_aniso_U_13
_atom_site_aniso_U_12
Cl1 0.0202(15) 0.014(2) 0.0208(14) 0.0012(14) 0.0010(11) -0.0013(14)
Cl2 0.0145(13) 0.017(2) 0.0215(13) 0.0024(14) 0.0048(10) 0.0001(13)
O1 0.029(3) 0.016(4) 0.018(2) -0.003(2) 0.003(2) 0.000(3)
O2 0.031(3) 0.021(4) 0.025(3) 0.000(3) -0.001(2) -0.004(3)
H1 0.039(6) 0.019(7) 0.033(5) -0.002(5) 0.003(4) -0.004(5)
H2 0.040(6) 0.033(8) 0.028(5) -0.008(5) 0.005(4) 0.005(6)
H3 0.039(6) 0.025(8) 0.042(6) -0.002(6) 0.005(5) -0.013(6)
H4 0.041(6) 0.020(7) 0.039(6) -0.005(5) 0.005(5) 0.001(5)
H5 0.053(7) 0.026(7) 0.025(4) 0.003(4) 0.005(4) 0.009(6)
N1 0.0150(13) 0.0118(19) 0.0132(11) 0.0028(12) 0.0036(9) 0.0018(12)
N2 0.0108(12) 0.0130(19) 0.0120(10) -0.0016(11) 0.0044(9) 0.0006(11)
C1 0.0105(17) 0.014(3) 0.0123(15) -0.0005(16) 0.0048(13) 0.0014(16)
C2 0.0128(19) 0.021(3) 0.0195(19) 0.0022(19) 0.0080(15) 0.0006(18)
C3 0.016(2) 0.023(4) 0.023(2) 0.004(2) 0.0092(16) -0.001(2)
C4 0.0115(18) 0.018(3) 0.0215(19) -0.0015(19) 0.0054(15) 0.0001(18)
C5 0.017(2) 0.018(3) 0.0137(17) 0.0023(18) 0.0025(14) 0.0005(18)
C6 0.018(2) 0.023(3) 0.0144(17) 0.0072(19) 0.0035(15) 0.003(2)
C7 0.017(2) 0.015(3) 0.0125(16) 0.0047(16) 0.0066(14) 0.0022(18)
C8 0.0148(18) 0.014(3) 0.0087(14) 0.0014(16) 0.0040(13) 0.0000(17)
C9 0.0126(18) 0.010(3) 0.0106(15) 0.0008(14) 0.0027(13) -0.0002(15)
C10 0.0096(17) 0.017(3) 0.0132(16) -0.0019(16) 0.0028(13) 0.0011(16)
C11 0.019(2) 0.035(4) 0.0133(17) -0.004(2) 0.0022(15) 0.006(2)
C12 0.018(2) 0.013(3) 0.042(3) 0.011(2) 0.007(2) 0.002(2)
C13 0.020(2) 0.024(3) 0.0189(19) -0.004(2) 0.0074(17) 0.007(2)
C14 0.0156(19) 0.016(3) 0.0203(19) 0.0016(19) 0.0025(15) -0.0049(19)
H6 0.028(5) 0.022(7) 0.029(4) -0.002(4) 0.000(4) 0.000(4)
H7 0.037(6) 0.040(9) 0.029(5) 0.011(5) 0.017(4) -0.006(5)
H8 0.020(4) 0.039(8) 0.052(7) 0.019(6) 0.018(4) 0.000(5)
H9 0.016(4) 0.043(9) 0.036(5) 0.006(5) 0.002(4) 0.004(4)
H10 0.021(5) 0.051(9) 0.031(5) 0.010(6) 0.002(4) 0.001(5)
H11 0.031(5) 0.062(11) 0.024(5) 0.022(6) 0.007(4) 0.003(6)
H12 0.024(5) 0.056(9) 0.029(5) 0.013(5) 0.014(4) 0.003(5)
H13 0.064(10) 0.046(11) 0.037(6) -0.014(7) 0.001(6) 0.012(8)
H14 0.039(7) 0.094(15) 0.027(5) -0.009(7) 0.014(5) -0.003(8)
H15 0.030(5) 0.055(10) 0.033(5) 0.002(6) 0.000(4) 0.001(6)
H16 0.058(10) 0.027(9) 0.075(12) -0.009(8) 0.007(8) -0.006(7)
H17 0.046(9) 0.039(10) 0.108(15) 0.044(10) 0.036(9) 0.013(7)
H18 0.034(7) 0.027(8) 0.076(10) 0.002(8) 0.002(7) 0.012(6)
H19 0.060(9) 0.050(10) 0.028(5) 0.000(6) 0.027(5) 0.015(7)
H20 0.046(7) 0.026(8) 0.059(9) -0.022(6) 0.005(6) -0.002(6)
H21 0.039(6) 0.045(9) 0.038(6) -0.006(6) 0.002(5) 0.021(6)
H22 0.048(7) 0.042(9) 0.039(6) 0.008(6) 0.007(5) -0.020(7)
H23 0.047(8) 0.045(11) 0.051(8) -0.027(7) 0.012(6) -0.014(7)
H24 0.027(5) 0.035(8) 0.047(6) 0.002(6) -0.006(5) -0.004(5)

loop_
_atom_type_symbol
_atom_type_description
_atom_type_scat_dispersion_real
_atom_type_scat_dispersion_imag
_atom_type_scat_source
C C 0.0000 0.0000 'International Tables Vol C Tables 4.2.6.8 and 6.1.1.4'
H H 0.0000 0.0000 'International Tables Vol C Tables 4.2.6.8 and 6.1.1.4'
Cl Cl 0.0000 0.0000 'International Tables Vol C Tables 4.2.6.8 and 6.1.1.4'
N N 0.0000 0.0000 'International Tables Vol C Tables 4.2.6.8 and 6.1.1.4'
O O 0.0000 0.0000 'International Tables Vol C Tables 4.2.6.8 and 6.1.1.4'

loop_
_geom_angle_atom_site_label_1
_geom_angle_atom_site_label_2
_geom_angle_atom_site_label_3
_geom_angle
H1 O1 H2 109.0(12)
H1 O1 H5 111.0(12)
H2 O1 H5 111.2(13)
H3 O2 H4 107.9(13)
H3 O2 H5 109.5(13)
H4 O2 H5 109.2(13)
C1 N1 C12 112.2(4)
C1 N1 C11 111.8(4)
C12 N1 C11 112.0(5)
C1 N1 H6 99.1(5)
C12 N1 H6 111.6(6)
C11 N1 H6 109.5(6)
C8 N2 C14 112.9(4)
C8 N2 C13 111.7(3)
C14 N2 C13 111.3(4)
C8 N2 H6 101.5(6)
C14 N2 H6 110.2(7)
C13 N2 H6 108.6(8)
C2 C1 C9 120.3(4)
C2 C1 N1 120.7(4)
C9 C1 N1 118.9(4)
C1 C2 C3 121.2(5)
C1 C2 H7 118.9(8)
C3 C2 H7 119.9(8)
C4 C3 C2 120.0(5)
C4 C3 H8 120.4(9)
C2 C3 H8 119.5(9)
C3 C4 C10 120.4(5)
C3 C4 H9 120.9(8)
C10 C4 H9 118.7(8)
C6 C5 C10 121.2(5)
C6 C5 H10 121.5(8)
C10 C5 H10 117.3(8)
C5 C6 C7 119.5(5)
C5 C6 H11 120.8(8)
C7 C6 H11 119.7(8)
C8 C7 C6 120.3(4)
C8 C7 H12 120.1(8)
C6 C7 H12 119.6(8)
C7 C8 C9 122.3(4)
C7 C8 N2 119.4(4)
C9 C8 N2 118.3(4)
C8 C9 C10 116.9(4)
C8 C9 C1 125.4(4)
C10 C9 C1 117.7(4)
C4 C10 C5 119.9(4)
C4 C10 C9 120.3(4)
C5 C10 C9 119.8(4)
N1 C11 H13 109.0(9)
N1 C11 H14 112.0(11)
H13 C11 H14 108.9(16)
N1 C11 H15 107.8(9)
H13 C11 H15 109.3(15)
H14 C11 H15 109.8(12)
N1 C12 H16 110.6(12)
N1 C12 H17 110.6(12)
H16 C12 H17 109.8(18)
N1 C12 H18 107.8(11)
H16 C12 H18 109.2(15)
H17 C12 H18 108.9(16)
N2 C13 H19 109.1(10)
N2 C13 H20 109.8(9)
H19 C13 H20 110.5(15)
N2 C13 H21 106.9(9)
H19 C13 H21 109.3(13)
H20 C13 H21 111.2(15)
N2 C14 H22 110.2(9)
N2 C14 H23 110.5(9)
H22 C14 H23 109.3(15)
N2 C14 H24 106.5(9)
H22 C14 H24 111.0(13)
H23 C14 H24 109.2(13)

loop_
_geom_bond_atom_site_label_1
_geom_bond_atom_site_label_2
_geom_bond_distance
O1 H1 1.005(16)
O1 H2 1.002(18)
O1 H5 1.191(18)
O2 H3 0.987(17)
O2 H4 0.987(18)
O2 H5 1.229(18)
N1 C1 1.452(6)
N1 C12 1.473(8)
N1 C11 1.482(7)
N1 H6 1.479(13)
N2 C8 1.475(6)
N2 C14 1.481(7)
N2 C13 1.485(7)
N2 H6 1.177(13)
C1 C2 1.380(6)
C1 C9 1.430(6)
C2 C3 1.405(8)
C2 H7 1.079(13)
C3 C4 1.375(8)
C3 H8 1.070(11)
C4 C10 1.414(7)
C4 H9 1.094(12)
C5 C6 1.372(7)
C5 C10 1.419(7)
C5 H10 1.106(13)
C6 C7 1.409(7)
C6 H11 1.080(12)
C7 C8 1.370(6)
C7 H12 1.082(12)
C8 C9 1.419(6)
C9 C10 1.429(7)
C11 H13 1.06(3)
C11 H14 1.082(14)
C11 H15 1.078(14)
C12 H16 1.09(2)
C12 H17 1.087(18)
C12 H18 1.088(15)
C13 H19 1.081(14)
C13 H20 1.068(17)
C13 H21 1.084(14)
C14 H22 1.091(15)
C14 H23 1.100(17)
C14 H24 1.107(14)

loop_
_geom_hbond_atom_site_label_D
_geom_hbond_atom_site_label_H
_geom_hbond_atom_site_label_A
_geom_hbond_distance_DH
_geom_hbond_distance_HA
_geom_hbond_distance_DA
_geom_hbond_angle_DHA
_geom_hbond_site_symmetry_A
O1 H1 Cl2 1.005(16) 1.943(14) 2.948(8) 178.9(12) 2_546
O1 H2 Cl1 1.002(18) 1.958(16) 2.959(9) 177.8(12) .
O2 H3 Cl2 0.987(17) 2.016(15) 3.000(9) 174.6(14) .
O2 H4 Cl1 0.987(18) 2.007(16) 2.989(10) 173.4(13) 2_546
O1 H5 O2 1.191(18) 1.229(18) 2.420(11) 179.1(13) .
N2 H6 N1 1.177(13) 1.479(13) 2.602(5) 156.6(10) .

loop_
_geom_torsion_atom_site_label_1
_geom_torsion_atom_site_label_2
_geom_torsion_atom_site_label_3
_geom_torsion_atom_site_label_4
_geom_torsion
C12 N1 C1 C2 -59.6(6)
C11 N1 C1 C2 67.2(7)
C12 N1 C1 C9 121.4(5)
C11 N1 C1 C9 -111.8(5)
C9 C1 C2 C3 -1.2(9)
N1 C1 C2 C3 179.8(6)
C1 C2 C3 C4 1.2(10)
C2 C3 C4 C10 -0.2(9)
C10 C5 C6 C7 -2.1(9)
C5 C6 C7 C8 0.6(9)
C6 C7 C8 C9 1.8(8)
C6 C7 C8 N2 -177.4(5)
C14 N2 C8 C7 -59.7(6)
C13 N2 C8 C7 66.8(6)
C14 N2 C8 C9 121.1(5)
C13 N2 C8 C9 -112.5(5)
C7 C8 C9 C10 -2.7(8)
N2 C8 C9 C10 176.5(5)
C7 C8 C9 C1 178.3(6)
N2 C8 C9 C1 -2.5(8)
C2 C1 C9 C8 179.3(5)
N1 C1 C9 C8 -1.7(8)
C2 C1 C9 C10 0.3(8)
N1 C1 C9 C10 179.3(5)
C3 C4 C10 C5 179.7(6)
C3 C4 C10 C9 -0.8(9)
C6 C5 C10 C4 -179.2(6)
C6 C5 C10 C9 1.2(9)
C8 C9 C10 C4 -178.4(5)
C1 C9 C10 C4 0.7(8)
C8 C9 C10 C5 1.1(8)
C1 C9 C10 C5 -179.8(5)
